data_4504950
loop_
_publ_author_name
'Natarajan, Ramalingam'
'Savitha, Govardhan'
'Moorthy, Jarugu Narasimha'

_publ_section_title
;
 Self-Assembly of a Unique Extended-Tetrahedral
 3,3&#x2018;,5,5&#x2018;-Tetrakis(4-pyridyl)bimesityl Ligand into Discrete
 Supramolecular Cubes by Face-Directed Metal Coordination
;
_journal_issue 1
_journal_name_full 'Crystal Growth &amp; Design'
_journal_page_first 69
_journal_paper_doi 10.1021/cg049683a
_journal_volume 5
_journal_year 2005
_chemical_formula_moiety 'C456 H408 Cu6 N48 O12 24(C O) 24(O0.17) 152(O) '
_chemical_formula_sum 'C480 H408 Cu6 N48 O192.08'
_chemical_formula_weight 10301.84
_chemical_name_common Cu_cube
_space_group_IT_number 222
_symmetry_cell_setting cubic
_symmetry_space_group_name_Hall '-P 4a 2bc 3'
_symmetry_space_group_name_H-M 'P n -3 n :2'
_atom_sites_solution_hydrogens geom
_atom_sites_solution_primary direct
_atom_sites_solution_secondary difmap
_audit_creation_method SHELXL-97
_cell_angle_alpha 90.00
_cell_angle_beta 90.00
_cell_angle_gamma 90.00
_cell_formula_units_Z 2
_cell_length_a 32.0660(3)
_cell_length_b 32.0660(3)
_cell_length_c 32.0660(3)
_cell_measurement_reflns_used 96
_cell_measurement_temperature 100(2)
_cell_measurement_theta_max 28
_cell_measurement_theta_min -28
_cell_volume 32971.2(5)
_computing_cell_refinement SAINTPLUS
_computing_data_collection 'Bruker-Nonius, SMART CCD'
_computing_data_reduction XPREP
_computing_molecular_graphics 'Ortep-3 for Windows (Farrugia, 1997)'
_computing_publication_material 'WinGX publication routines (Farrugia, 1999)'
_computing_structure_refinement 'SHELXL-97 (Sheldrick, 1997)'
_computing_structure_solution 'SHELXS-97 (Sheldrick, 1990)'
_diffrn_ambient_temperature 100(2)
_diffrn_measured_fraction_theta_full 1.000
_diffrn_measured_fraction_theta_max 1.000
_diffrn_radiation_monochromator graphite
_diffrn_radiation_source 'fine-focus sealed tube'
_diffrn_radiation_type MoK\a
_diffrn_radiation_wavelength 0.71073
_diffrn_reflns_av_R_equivalents 0.0819
_diffrn_reflns_av_sigmaI/netI 0.0841
_diffrn_reflns_limit_h_max 22
_diffrn_reflns_limit_h_min 0
_diffrn_reflns_limit_k_max 22
_diffrn_reflns_limit_k_min 0
_diffrn_reflns_limit_l_max 32
_diffrn_reflns_limit_l_min 1
_diffrn_reflns_number 5499
_diffrn_reflns_theta_full 20.81
_diffrn_reflns_theta_max 20.81
_diffrn_reflns_theta_min 0.90
_exptl_absorpt_coefficient_mu 0.267
_exptl_absorpt_correction_type SADABS
_exptl_crystal_colour 'greenish blue'
_exptl_crystal_density_diffrn 1.037
_exptl_crystal_density_method 'not measured'
_exptl_crystal_description cubic
_exptl_crystal_F_000 10666
_exptl_crystal_size_max 0.2
_exptl_crystal_size_mid 0.2
_exptl_crystal_size_min 0.2
_refine_diff_density_max 4.175
_refine_diff_density_min -0.711
_refine_diff_density_rms 0.122
_refine_ls_extinction_coef 0.00023(14)
_refine_ls_extinction_expression Fc^*^=kFc[1+0.001xFc^2^\l^3^/sin(2\q)]^-1/4^
_refine_ls_extinction_method SHELXL
_refine_ls_goodness_of_fit_ref 1.394
_refine_ls_hydrogen_treatment mixed
_refine_ls_matrix_type full
_refine_ls_number_parameters 214
_refine_ls_number_reflns 2902
_refine_ls_number_restraints 1
_refine_ls_restrained_S_all 1.394
_refine_ls_R_factor_all 0.1844
_refine_ls_R_factor_gt 0.1472
_refine_ls_shift/su_max 0.009
_refine_ls_shift/su_mean 0.001
_refine_ls_structure_factor_coef Fsqd
_refine_ls_weighting_details 'calc w=1/[\s^2^(Fo^2^)+(0.2000P)^2^+0.0000P] where P=(Fo^2^+2Fc^2^)/3'
_refine_ls_weighting_scheme calc
_refine_ls_wR_factor_gt 0.3940
_refine_ls_wR_factor_ref 0.4173
_reflns_number_gt 1497
_reflns_number_total 2902
_reflns_threshold_expression >2sigma(I)
_cod_data_source_file cg049683asi20040920_033304.cif
_cod_data_source_block 15janam
_cod_original_sg_symbol_H-M 'P n -3 n'
_cod_original_formula_sum 'C456 H408 Cu6 N48 O12 24(C O) 24(O0.17) 152(O) '
_cod_database_code 4504950

loop_
_symmetry_equiv_pos_as_xyz
'x, y, z'
'-y+1/2, x, z'
'-x+1/2, -y+1/2, z'
'y, -x+1/2, z'
'x, -y+1/2, -z+1/2'
'y, x, -z+1/2'
'-x+1/2, y, -z+1/2'
'-y+1/2, -x+1/2, -z+1/2'
'z, x, y'
'-x+1/2, z, y'
'-z+1/2, -x+1/2, y'
'x, -z+1/2, y'
'z, -x+1/2, -y+1/2'
'x, z, -y+1/2'
'-z+1/2, x, -y+1/2'
'-x+1/2, -z+1/2, -y+1/2'
'y, z, x'
'-z+1/2, -y+1/2, -x+1/2'
'-z+1/2, y, x'
'z, y, -x+1/2'
'z, -y+1/2, x'
'y, -z+1/2, -x+1/2'
'-y+1/2, -z+1/2, x'
'-y+1/2, z, -x+1/2'
'-x, -y, -z'
'y-1/2, -x, -z'
'x-1/2, y-1/2, -z'
'-y, x-1/2, -z'
'-x, y-1/2, z-1/2'
'-y, -x, z-1/2'
'x-1/2, -y, z-1/2'
'y-1/2, x-1/2, z-1/2'
'-z, -x, -y'
'x-1/2, -z, -y'
'z-1/2, x-1/2, -y'
'-x, z-1/2, -y'
'-z, x-1/2, y-1/2'
'-x, -z, y-1/2'
'z-1/2, -x, y-1/2'
'x-1/2, z-1/2, y-1/2'
'-y, -z, -x'
'z-1/2, y-1/2, x-1/2'
'z-1/2, -y, -x'
'-z, -y, x-1/2'
'-z, y-1/2, -x'
'-y, z-1/2, x-1/2'
'y-1/2, z-1/2, -x'
'y-1/2, -z, x-1/2'

loop_
_atom_site_label
_atom_site_type_symbol
_atom_site_fract_x
_atom_site_fract_y
_atom_site_fract_z
_atom_site_U_iso_or_equiv
_atom_site_adp_type
_atom_site_occupancy
_atom_site_symmetry_multiplicity
_atom_site_calc_flag
_atom_site_refinement_flags
C1 C 0.6608(3) 0.3984(4) 0.7490(4) 0.061(3) Uani 1 1 d .
H1 H 0.6702 0.3786 0.7300 0.073 Uiso 1 1 calc R
C2 C 0.6193(3) 0.3997(4) 0.7567(3) 0.048(3) Uani 1 1 d .
H2 H 0.6013 0.3793 0.7464 0.057 Uiso 1 1 calc R
C3 C 0.6043(3) 0.4333(4) 0.7809(3) 0.049(3) Uani 1 1 d .
C4 C 0.6340(4) 0.4588(4) 0.7989(3) 0.050(3) Uani 1 1 d .
H4 H 0.6257 0.4805 0.8163 0.060 Uiso 1 1 calc R
C5 C 0.6746(4) 0.4524(4) 0.7916(4) 0.068(4) Uani 1 1 d .
H5 H 0.6938 0.4695 0.8050 0.081 Uiso 1 1 calc R
C6 C 0.5579(3) 0.4375(3) 0.7870(3) 0.045(3) Uani 1 1 d .
C7 C 0.5360(3) 0.4631(3) 0.7593(3) 0.034(3) Uani 1 1 d .
C8 C 0.5581(3) 0.4847(3) 0.7237(3) 0.040(3) Uani 1 1 d .
H8A H 0.5385 0.5016 0.7086 0.060 Uiso 1 1 calc R
H8B H 0.5699 0.4642 0.7054 0.060 Uiso 1 1 calc R
H8C H 0.5799 0.5021 0.7346 0.060 Uiso 1 1 calc R
C9 C 0.4937(3) 0.4688(3) 0.7657(3) 0.033(3) Uani 1 1 d .
C10 C 0.4734(3) 0.4514(3) 0.7991(3) 0.033(3) Uani 1 1 d .
C11 C 0.4270(3) 0.4580(3) 0.8060(3) 0.042(3) Uani 1 1 d .
H11A H 0.4184 0.4434 0.8307 0.064 Uiso 1 1 calc R
H11B H 0.4118 0.4476 0.7825 0.064 Uiso 1 1 calc R
H11C H 0.4214 0.4873 0.8093 0.064 Uiso 1 1 calc R
C12 C 0.4969(3) 0.4275(3) 0.8278(3) 0.037(3) Uani 1 1 d .
C13 C 0.5383(3) 0.4200(3) 0.8228(3) 0.041(3) Uani 1 1 d .
C14 C 0.5623(3) 0.3921(3) 0.8506(3) 0.051(3) Uani 1 1 d .
H14A H 0.5906 0.3904 0.8410 0.077 Uiso 1 1 calc R
H14B H 0.5500 0.3648 0.8503 0.077 Uiso 1 1 calc R
H14C H 0.5618 0.4029 0.8785 0.077 Uiso 1 1 calc R
C15 C 0.4752(3) 0.4087(3) 0.8665(3) 0.039(3) Uani 1 1 d .
C16 C 0.4510(4) 0.3744(4) 0.8643(3) 0.051(3) Uani 1 1 d .
H16 H 0.4464 0.3613 0.8388 0.061 Uiso 1 1 calc R
C17 C 0.4331(3) 0.3587(4) 0.9004(4) 0.054(3) Uani 1 1 d .
H17 H 0.4183 0.3338 0.8984 0.065 Uiso 1 1 calc R
C18 C 0.4590(4) 0.4117(4) 0.9386(3) 0.057(3) Uani 1 1 d .
H18 H 0.4616 0.4256 0.9639 0.069 Uiso 1 1 calc R
C19 C 0.4790(3) 0.4278(4) 0.9047(3) 0.050(3) Uani 1 1 d .
H19 H 0.4953 0.4517 0.9074 0.060 Uiso 1 1 calc R
Cu1 Cu 0.7500 0.42093(12) 0.7500 0.0811(15) Uani 1 4 d S
N1 N 0.6891(3) 0.4232(4) 0.7664(3) 0.058(3) Uani 1 1 d .
N2 N 0.4356(3) 0.3767(3) 0.9374(3) 0.048(3) Uani 1 1 d .
O1 O 0.7500 0.3389(6) 0.7500 0.098 Uani 1 4 d S
O2 O 0.7500 0.4943(6) 0.7500 0.089(5) Uani 1 4 d S
O1W O 0.5000 0.0000 0.0000 0.058(5) Uani 1 6 d S
O2W O 0.6302 0.9020 0.9828 0.085(3) Uani 1 1 d .
O3W O 0.6324 0.2936 0.8414 0.231(8) Uiso 1 1 d .
O4W O 0.5463 0.2778 0.8102 0.274(10) Uiso 1 1 d .
O5W O 0.6611 0.9569 0.9240 0.248(9) Uiso 1 1 d .
O6W O 0.1824 0.8825 0.8055 0.263(10) Uiso 1 1 d .
O7W O 0.6657 0.2890 0.7586 0.177(6) Uiso 1 1 d .
O9W O 0.4467 0.4467 1.0533 0.45(3) Uiso 1 3 d S
C1W C 0.7822 0.5664 0.8009 0.52(4) Uiso 1 1 d D
O10W O 0.7489 0.5516 0.8208 0.69(4) Uiso 1 1 d D

loop_
_atom_site_aniso_label
_atom_site_aniso_U_11
_atom_site_aniso_U_22
_atom_site_aniso_U_33
_atom_site_aniso_U_23
_atom_site_aniso_U_13
_atom_site_aniso_U_12
C1 0.035(8) 0.114(11) 0.033(6) -0.001(8) -0.002(7) 0.024(7)
C2 0.035(7) 0.080(8) 0.029(7) -0.006(7) -0.012(6) 0.007(6)
C3 0.048(8) 0.071(9) 0.029(7) 0.004(6) 0.006(6) 0.009(7)
C4 0.048(8) 0.072(9) 0.030(7) -0.008(6) 0.014(6) 0.005(7)
C5 0.047(9) 0.095(11) 0.062(9) -0.028(8) -0.003(7) -0.003(7)
C6 0.024(6) 0.063(8) 0.048(7) -0.001(6) 0.002(6) 0.006(6)
C7 0.027(6) 0.054(7) 0.020(6) 0.007(5) -0.009(5) 0.004(5)
C8 0.046(7) 0.050(7) 0.025(6) -0.006(5) -0.008(5) -0.010(5)
C9 0.036(7) 0.039(6) 0.024(6) -0.005(4) -0.011(4) 0.006(5)
C10 0.042(7) 0.029(6) 0.027(6) 0.007(5) 0.012(5) 0.012(5)
C11 0.033(7) 0.050(7) 0.045(7) 0.006(6) -0.006(5) 0.009(5)
C12 0.035(7) 0.044(7) 0.033(7) 0.003(5) 0.004(5) 0.007(5)
C13 0.037(7) 0.049(7) 0.038(7) -0.007(6) 0.012(6) -0.011(6)
C14 0.043(7) 0.068(8) 0.042(7) 0.033(6) 0.004(6) 0.022(6)
C15 0.043(7) 0.034(7) 0.038(8) 0.009(6) 0.010(5) 0.015(6)
C16 0.059(8) 0.057(8) 0.037(7) -0.006(6) -0.004(6) 0.005(7)
C17 0.053(8) 0.047(8) 0.063(10) 0.012(7) 0.006(7) -0.012(6)
C18 0.054(8) 0.088(10) 0.030(7) 0.001(7) 0.006(6) -0.002(7)
C19 0.044(7) 0.074(9) 0.031(7) 0.001(6) -0.006(6) -0.014(6)
Cu1 0.0301(13) 0.183(4) 0.0301(13) 0.000 0.000 0.000
N1 0.034(6) 0.105(9) 0.035(6) 0.014(5) 0.001(5) 0.002(6)
N2 0.059(7) 0.052(7) 0.035(6) -0.007(5) 0.016(5) -0.003(5)
O1 0.083 0.129 0.083 0.000 0.000 0.000
O2 0.087(8) 0.093(13) 0.087(8) 0.000 0.000 0.000
O1W 0.058(5) 0.058(5) 0.058(5) 0.019(6) -0.019(6) -0.019(6)
O2W 0.098(7) 0.092(7) 0.065(6) -0.021(5) 0.014(5) -0.036(5)

loop_
_atom_type_symbol
_atom_type_description
_atom_type_scat_dispersion_real
_atom_type_scat_dispersion_imag
_atom_type_scat_source
C C 0.0030 0.0020 'International Tables Vol C Tables 4.2.6.8 and 6.1.1.4'
H H 0.0000 0.0000 'International Tables Vol C Tables 4.2.6.8 and 6.1.1.4'
Cu Cu 0.3200 1.2650 'International Tables Vol C Tables 4.2.6.8 and 6.1.1.4'
N N 0.0060 0.0030 'International Tables Vol C Tables 4.2.6.8 and 6.1.1.4'
O O 0.0110 0.0060 'International Tables Vol C Tables 4.2.6.8 and 6.1.1.4'

loop_
_geom_angle_atom_site_label_1
_geom_angle_atom_site_label_2
_geom_angle_atom_site_label_3
_geom_angle
_geom_angle_site_symmetry_1
_geom_angle_site_symmetry_3
N1 C1 C2 125.2(12) . .
C1 C2 C3 117.2(11) . .
C2 C3 C4 116.6(10) . .
C2 C3 C6 118.3(10) . .
C4 C3 C6 125.0(10) . .
C5 C4 C3 120.3(11) . .
C4 C5 N1 123.9(11) . .
C7 C6 C13 121.5(9) . .
C7 C6 C3 117.6(9) . .
C13 C6 C3 120.4(9) . .
C9 C7 C6 118.2(8) . .
C9 C7 C8 120.8(8) . .
C6 C7 C8 121.0(9) . .
C7 C9 C10 121.9(8) . .
C7 C9 C9 119.2(8) . 6_556
C10 C9 C9 118.9(8) . 6_556
C9 C10 C12 118.4(8) . .
C9 C10 C11 121.4(8) . .
C12 C10 C11 120.2(8) . .
C13 C12 C10 122.7(9) . .
C13 C12 C15 117.8(9) . .
C10 C12 C15 119.5(9) . .
C12 C13 C14 123.0(9) . .
C12 C13 C6 117.2(9) . .
C14 C13 C6 119.6(9) . .
C16 C15 C19 117.5(10) . .
C16 C15 C12 122.3(10) . .
C19 C15 C12 120.2(10) . .
C15 C16 C17 119.3(11) . .
N2 C17 C16 124.6(11) . .
C19 C18 N2 123.7(11) . .
C18 C19 C15 119.9(11) . .
N1 Cu1 N1 176.0(7) 7_656 .
N1 Cu1 N1 89.93(3) 7_656 20_556
N1 Cu1 N1 89.93(3) . 20_556
N1 Cu1 N1 89.93(3) 7_656 19_655
N1 Cu1 N1 89.93(3) . 19_655
N1 Cu1 N1 176.0(7) 20_556 19_655
N1 Cu1 O1 92.0(4) 7_656 .
N1 Cu1 O1 92.0(4) . .
N1 Cu1 O1 92.0(4) 20_556 .
N1 Cu1 O1 92.0(4) 19_655 .
N1 Cu1 O2 88.0(4) 7_656 .
N1 Cu1 O2 88.0(4) . .
N1 Cu1 O2 88.0(4) 20_556 .
N1 Cu1 O2 88.0(4) 19_655 .
O1 Cu1 O2 180.000(3) . .
C1 N1 C5 116.1(10) . .
C1 N1 Cu1 122.0(9) . .
C5 N1 Cu1 121.5(9) . .
C17 N2 C18 114.8(9) . .

loop_
_geom_bond_atom_site_label_1
_geom_bond_atom_site_label_2
_geom_bond_distance
_geom_bond_site_symmetry_2
C1 N1 1.329(14) .
C1 C2 1.355(13) .
C2 C3 1.413(14) .
C3 C4 1.381(15) .
C3 C6 1.508(14) .
C4 C5 1.340(15) .
C5 N1 1.322(14) .
C6 C7 1.400(13) .
C6 C13 1.422(14) .
C7 C9 1.386(13) .
C7 C8 1.508(13) .
C9 C10 1.371(13) .
C9 C9 1.513(17) 6_556
C10 C12 1.414(13) .
C10 C11 1.521(12) .
C12 C13 1.357(13) .
C12 C15 1.545(13) .
C13 C14 1.480(13) .
C15 C16 1.350(15) .
C15 C19 1.375(14) .
C16 C17 1.386(15) .
C17 N2 1.323(13) .
C18 C19 1.364(14) .
C18 N2 1.350(14) .
Cu1 N1 2.023(9) 7_656
Cu1 N1 2.023(9) .
Cu1 N1 2.023(9) 20_556
Cu1 N1 2.023(9) 19_655
Cu1 O1 2.63(2) .
Cu1 O2 2.674(19) .
C1W O10W 1.3315 .

loop_
_geom_torsion_atom_site_label_1
_geom_torsion_atom_site_label_2
_geom_torsion_atom_site_label_3
_geom_torsion_atom_site_label_4
_geom_torsion
_geom_torsion_site_symmetry_1
_geom_torsion_site_symmetry_4
N1 C1 C2 C3 8.5(17) . .
C1 C2 C3 C4 -8.0(15) . .
C1 C2 C3 C6 175.1(10) . .
C2 C3 C4 C5 3.1(16) . .
C6 C3 C4 C5 179.8(11) . .
C3 C4 C5 N1 2(2) . .
C2 C3 C6 C7 -93.5(12) . .
C4 C3 C6 C7 89.8(13) . .
C2 C3 C6 C13 93.9(12) . .
C4 C3 C6 C13 -82.7(14) . .
C13 C6 C7 C9 -4.6(15) . .
C3 C6 C7 C9 -177.1(10) . .
C13 C6 C7 C8 174.3(10) . .
C3 C6 C7 C8 1.8(14) . .
C6 C7 C9 C10 2.7(15) . .
C8 C7 C9 C10 -176.2(9) . .
C6 C7 C9 C9 -175.5(9) . 6_556
C8 C7 C9 C9 5.6(13) . 6_556
C7 C9 C10 C12 0.5(15) . .
C9 C9 C10 C12 178.7(9) 6_556 .
C7 C9 C10 C11 179.6(9) . .
C9 C9 C10 C11 -2.2(14) 6_556 .
C9 C10 C12 C13 -2.0(15) . .
C11 C10 C12 C13 178.9(9) . .
C9 C10 C12 C15 178.0(9) . .
C11 C10 C12 C15 -1.0(14) . .
C10 C12 C13 C14 -174.6(10) . .
C15 C12 C13 C14 5.3(15) . .
C10 C12 C13 C6 0.2(15) . .
C15 C12 C13 C6 -179.9(9) . .
C7 C6 C13 C12 3.2(15) . .
C3 C6 C13 C12 175.5(10) . .
C7 C6 C13 C14 178.2(10) . .
C3 C6 C13 C14 -9.6(16) . .
C13 C12 C15 C16 -102.5(13) . .
C10 C12 C15 C16 77.4(13) . .
C13 C12 C15 C19 79.6(12) . .
C10 C12 C15 C19 -100.5(12) . .
C19 C15 C16 C17 -3.3(16) . .
C12 C15 C16 C17 178.7(9) . .
C15 C16 C17 N2 4.7(18) . .
N2 C18 C19 C15 1.5(17) . .
C16 C15 C19 C18 0.5(16) . .
C12 C15 C19 C18 178.5(9) . .
C2 C1 N1 C5 -3.2(18) . .
C2 C1 N1 Cu1 -176.2(9) . .
C4 C5 N1 C1 -2.4(19) . .
C4 C5 N1 Cu1 170.5(9) . .
N1 Cu1 N1 C1 136.7(9) 7_656 .
N1 Cu1 N1 C1 -135.4(7) 20_556 .
N1 Cu1 N1 C1 48.7(11) 19_655 .
O1 Cu1 N1 C1 -43.4(9) . .
O2 Cu1 N1 C1 136.6(9) . .
N1 Cu1 N1 C5 -35.8(10) 7_656 .
N1 Cu1 N1 C5 52.1(12) 20_556 .
N1 Cu1 N1 C5 -123.9(9) 19_655 .
O1 Cu1 N1 C5 144.1(9) . .
O2 Cu1 N1 C5 -35.9(9) . .
C16 C17 N2 C18 -2.6(16) . .
C19 C18 N2 C17 -0.5(17) . .
